data_4309596
loop_
_publ_author_name
'Jacqueline M. Veauthier'
'Elisa Tomat'
'Vincent M. Lynch'
'Jonathan L. Sessler'
'Utkir Mirsaidov'
'John T. Markert'

_publ_section_title
;
Calix[4]pyrrole Schiff Base Macrocycles: Novel Binucleating Ligands for
Cu(I) and Cu(II)
;
_journal_name_full 'Inorganic Chemistry'
_journal_page_first 6736
_journal_page_last 6743
_journal_paper_doi 10.1021/ic050690d
_journal_volume 44
_journal_year 2005
_chemical_formula_sum 'C58 H74 Cl2 Cu2 N8 O3'
_chemical_formula_weight 1129.23
_chemical_name_systematic
; 
 ? 
;
_space_group_IT_number 15
_symmetry_cell_setting monoclinic
_symmetry_space_group_name_Hall '-C 2yc'
_symmetry_space_group_name_H-M 'C 1 2/c 1'
_atom_sites_solution_hydrogens geom
_atom_sites_solution_primary direct
_atom_sites_solution_secondary difmap
_audit_creation_method SHELXL-97
_cell_angle_alpha 90.00
_cell_angle_beta 98.937(1)
_cell_angle_gamma 90.00
_cell_formula_units_Z 4
_cell_length_a 24.2390(6)
_cell_length_b 15.9732(4)
_cell_length_c 14.2036(4)
_cell_measurement_temperature 153(2)
_cell_volume 5432.5(2)
_computing_cell_refinement 'Collect software, Nonius B.V. 1998'
_computing_data_collection 'Collect software, Nonius B.V. 1998'
_computing_data_reduction
;
DENZO and Scalepack (Otwinoski and Minor, 1997)
;
_computing_molecular_graphics 'XP SHELXTL/PC, Siemens Analytical'
_computing_structure_refinement 'XL SHELXTL/PC, Siemens Analytical'
_computing_structure_solution
;
SIR97 - Altomare A., Burla M.C., Camalli M., Cascarano G.L., Giacovazzo C., 
Guagliardi A., Moliterni A.G.G., Polidori G.,Spagna R.
;
_diffrn_ambient_temperature 153(2)
_diffrn_measured_fraction_theta_full 0.985
_diffrn_measured_fraction_theta_max 0.985
_diffrn_measurement_device_type 'Nonius Kappa CCD'
_diffrn_measurement_method \w-scans
_diffrn_radiation_monochromator graphite
_diffrn_radiation_source 'fine-focus sealed tube'
_diffrn_radiation_type MoK\a
_diffrn_radiation_wavelength 0.71073
_diffrn_reflns_av_R_equivalents 0.0622
_diffrn_reflns_av_sigmaI/netI 0.1288
_diffrn_reflns_limit_h_max 30
_diffrn_reflns_limit_h_min -29
_diffrn_reflns_limit_k_max 20
_diffrn_reflns_limit_k_min -20
_diffrn_reflns_limit_l_max 18
_diffrn_reflns_limit_l_min -18
_diffrn_reflns_number 11259
_diffrn_reflns_theta_full 27.43
_diffrn_reflns_theta_max 27.43
_diffrn_reflns_theta_min 2.93
_exptl_absorpt_coefficient_mu 0.934
_exptl_absorpt_correction_type none
_exptl_crystal_colour brown
_exptl_crystal_density_diffrn 1.381
_exptl_crystal_density_method 'not measured'
_exptl_crystal_description needles
_exptl_crystal_F_000 2376
_exptl_crystal_size_max 0.61
_exptl_crystal_size_mid 0.08
_exptl_crystal_size_min 0.06
_refine_diff_density_max 0.480
_refine_diff_density_min -0.391
_refine_diff_density_rms 0.095
_refine_ls_extinction_method none
_refine_ls_goodness_of_fit_ref 1.415
_refine_ls_hydrogen_treatment mixed
_refine_ls_matrix_type full
_refine_ls_number_parameters 272
_refine_ls_number_reflns 6112
_refine_ls_number_restraints 2
_refine_ls_restrained_S_all 1.417
_refine_ls_R_factor_all 0.1366
_refine_ls_R_factor_gt 0.0567
_refine_ls_shift/su_max 0.029
_refine_ls_shift/su_mean 0.001
_refine_ls_structure_factor_coef Fsqd
_refine_ls_weighting_details 'calc w=1/[\s^2^(Fo^2^)+(0.0200P)^2^+0.0000P] where P=(Fo^2^+2Fc^2^)/3'
_refine_ls_weighting_scheme calc
_refine_ls_wR_factor_gt 0.1135
_refine_ls_wR_factor_ref 0.1220
_reflns_number_gt 2982
_reflns_number_total 6112
_reflns_threshold_expression >2sigma(I)
_cod_data_source_file ic050690dsi20050624_063708_3.cif
_cod_data_source_block complex5
_cod_depositor_comments
;
The following automatic conversions were performed:
'_symmetry_cell_setting' value 'Monoclinic' changed to 'monoclinic'
according to '/home/saulius/struct/CIF-dictionaries/cif_core.dic'
dictionary named 'cif_core.dic' version 2.4.1 from 2010-06-29.

Automatic conversion script
Id: cif_fix_enum 1527 2010-12-29 10:47:43Z saulius 
;
_cod_database_code 4309596

loop_
_symmetry_equiv_pos_as_xyz
'x, y, z'
'-x, y, -z+1/2'
'x+1/2, y+1/2, z'
'-x+1/2, y+1/2, -z+1/2'
'-x, -y, -z'
'x, -y, z-1/2'
'-x+1/2, -y+1/2, -z'
'x+1/2, -y+1/2, z-1/2'

loop_
_atom_site_label
_atom_site_type_symbol
_atom_site_fract_x
_atom_site_fract_y
_atom_site_fract_z
_atom_site_U_iso_or_equiv
_atom_site_adp_type
_atom_site_occupancy
_atom_site_symmetry_multiplicity
_atom_site_calc_flag
_atom_site_refinement_flags
_atom_site_disorder_assembly
_atom_site_disorder_group
Cu1 Cu -0.047440(18) 0.35526(3) 0.65364(4) 0.03446(17) Uani 1 1 d . . .
Cl2 Cl 0.0000 0.24480(8) 0.7500 0.0263(3) Uani 1 2 d S . .
Cl1 Cl 0.0000 0.45884(8) 0.7500 0.0310(3) Uani 1 2 d S . .
N1 N 0.04199(11) 0.26057(18) 0.5386(2) 0.0273(8) Uani 1 1 d . . .
H1N H 0.0217 0.2575 0.5865 0.033 Uiso 1 1 d R . .
N2 N -0.04675(11) 0.38476(17) 0.5109(2) 0.0226(7) Uani 1 1 d . . .
N3 N -0.13209(11) 0.36806(17) 0.6102(2) 0.0239(7) Uani 1 1 d . . .
N4 N -0.13492(11) 0.24503(18) 0.7609(2) 0.0271(8) Uani 1 1 d . . .
H4N H -0.1011 0.2694 0.7672 0.032 Uiso 1 1 d R . .
C1 C 0.08708(15) 0.2119(2) 0.5304(3) 0.0329(10) Uani 1 1 d . . .
C2 C 0.10758(16) 0.2366(3) 0.4490(3) 0.0442(12) Uani 1 1 d D . .
C3 C 0.07381(15) 0.3027(3) 0.4065(3) 0.0375(11) Uani 1 1 d . . .
C4 C 0.03187(14) 0.3165(2) 0.4631(3) 0.0263(9) Uani 1 1 d . . .
C5 C -0.01270(13) 0.3737(2) 0.4495(3) 0.0267(9) Uani 1 1 d . . .
H5 H -0.0179 0.4067 0.3924 0.032 Uiso 1 1 d R . .
C6 C -0.09256(13) 0.4424(2) 0.4883(3) 0.0245(9) Uani 1 1 d . . .
C7 C -0.09467(15) 0.5057(2) 0.4209(3) 0.0311(10) Uani 1 1 d . . .
H7 H -0.0643 0.5128 0.3857 0.037 Uiso 1 1 d R . .
C8 C -0.14102(15) 0.5581(2) 0.4049(3) 0.0377(11) Uani 1 1 d . . .
H8 H -0.1430 0.6005 0.3566 0.045 Uiso 1 1 d R . .
C9 C -0.18423(15) 0.5490(3) 0.4566(3) 0.0396(11) Uani 1 1 d . . .
H9 H -0.2153 0.5871 0.4468 0.047 Uiso 1 1 d R . .
C10 C -0.18237(14) 0.4858(2) 0.5238(3) 0.0315(10) Uani 1 1 d . . .
H10 H -0.2127 0.4787 0.5592 0.038 Uiso 1 1 d R . .
C11 C -0.13664(13) 0.4316(2) 0.5401(3) 0.0231(9) Uani 1 1 d . . .
C12 C -0.17687(14) 0.3274(2) 0.6238(3) 0.0253(9) Uani 1 1 d . . .
H12 H -0.2109 0.3412 0.5825 0.030 Uiso 1 1 d R . .
C13 C -0.17968(14) 0.2659(2) 0.6934(3) 0.0265(9) Uani 1 1 d . . .
C14 C -0.22358(14) 0.2132(2) 0.7079(3) 0.0337(10) Uani 1 1 d . . .
C15 C -0.20387(15) 0.1610(2) 0.7848(3) 0.0335(10) Uani 1 1 d . . .
C16 C -0.14893(15) 0.1812(2) 0.8165(3) 0.0296(10) Uani 1 1 d . . .
C17 C -0.10750(15) 0.1468(2) 0.8962(3) 0.0327(10) Uani 1 1 d . . .
H17A H -0.0716 0.1197 0.8797 0.039 Uiso 1 1 d R . .
H17B H -0.1229 0.0947 0.9404 0.039 Uiso 1 1 d R . .
C18 C 0.1589(2) 0.2019(4) 0.4141(4) 0.106(3) Uani 1 1 d D . .
H18C H 0.1495 0.1917 0.3469 0.127 Uiso 0.50 1 d PR . .
H18D H 0.1658 0.1482 0.4441 0.127 Uiso 0.50 1 d PR . .
H18A H 0.1774 0.1678 0.4652 0.127 Uiso 0.50 1 d PR . .
H18B H 0.1832 0.2484 0.4080 0.127 Uiso 0.50 1 d PR . .
C19 C 0.1583(4) 0.1585(5) 0.3408(7) 0.059(3) Uani 0.50 1 d PD . .
H19A H 0.1953 0.1420 0.3324 0.089 Uiso 0.50 1 d PR . .
H19B H 0.1359 0.1095 0.3454 0.089 Uiso 0.50 1 d PR . .
H19C H 0.1418 0.1915 0.2872 0.089 Uiso 0.50 1 d PR . .
C19A C 0.2050(3) 0.2342(7) 0.4308(9) 0.088(4) Uani 0.50 1 d PD . .
H19D H 0.2326 0.2019 0.4051 0.132 Uiso 0.50 1 d PR . .
H19E H 0.2004 0.2873 0.3988 0.132 Uiso 0.50 1 d PR . .
H19F H 0.2170 0.2431 0.4977 0.132 Uiso 0.50 1 d PR . .
C20 C 0.08227(17) 0.3509(3) 0.3187(3) 0.0626(15) Uani 1 1 d . . .
H20A H 0.0536 0.3925 0.3051 0.094 Uiso 1 1 d R . .
H20B H 0.1182 0.3776 0.3286 0.094 Uiso 1 1 d R . .
H20C H 0.0802 0.3128 0.2659 0.094 Uiso 1 1 d R . .
C21 C -0.28177(15) 0.2120(3) 0.6503(3) 0.0516(13) Uani 1 1 d . . .
H21A H -0.3039 0.1687 0.6727 0.077 Uiso 1 1 d R . .
H21B H -0.2989 0.2654 0.6571 0.077 Uiso 1 1 d R . .
H21C H -0.2793 0.2024 0.5843 0.077 Uiso 1 1 d R . .
C22 C -0.23488(16) 0.0893(3) 0.8213(3) 0.0490(13) Uani 1 1 d . . .
H22A H -0.2742 0.1012 0.8112 0.059 Uiso 1 1 d R . .
H22B H -0.2228 0.0825 0.8886 0.059 Uiso 1 1 d R . .
C23 C -0.2244(2) 0.0064(3) 0.7699(4) 0.0834(19) Uani 1 1 d . . .
H23A H -0.2443 -0.0391 0.7934 0.125 Uiso 1 1 d R . .
H23B H -0.2369 0.0133 0.7029 0.125 Uiso 1 1 d R . .
H23C H -0.1852 -0.0055 0.7808 0.125 Uiso 1 1 d R . .

loop_
_atom_site_aniso_label
_atom_site_aniso_U_11
_atom_site_aniso_U_22
_atom_site_aniso_U_33
_atom_site_aniso_U_23
_atom_site_aniso_U_13
_atom_site_aniso_U_12
Cu1 0.0301(3) 0.0474(3) 0.0257(3) 0.0059(3) 0.0040(2) -0.0003(2)
Cl2 0.0286(7) 0.0305(8) 0.0207(8) 0.000 0.0064(6) 0.000
Cl1 0.0418(8) 0.0263(8) 0.0261(9) 0.000 0.0096(7) 0.000
N1 0.0295(17) 0.0352(19) 0.020(2) -0.0006(16) 0.0119(15) 0.0038(15)
N2 0.0201(15) 0.0265(17) 0.0203(19) -0.0018(15) -0.0002(14) -0.0010(13)
N3 0.0264(16) 0.0266(18) 0.0200(18) -0.0050(15) 0.0078(14) 0.0016(14)
N4 0.0266(17) 0.0302(18) 0.025(2) -0.0044(16) 0.0054(15) -0.0080(14)
C1 0.033(2) 0.039(2) 0.026(3) -0.006(2) 0.0034(19) 0.008(2)
C2 0.047(3) 0.067(3) 0.023(3) 0.013(2) 0.020(2) 0.027(2)
C3 0.037(2) 0.053(3) 0.026(3) 0.007(2) 0.015(2) 0.013(2)
C4 0.027(2) 0.034(2) 0.018(2) 0.0021(19) 0.0033(17) 0.0017(18)
C5 0.025(2) 0.036(2) 0.020(2) 0.0000(19) 0.0059(17) 0.0022(18)
C6 0.025(2) 0.027(2) 0.022(2) -0.0036(19) 0.0047(18) -0.0027(17)
C7 0.037(2) 0.031(2) 0.027(3) 0.004(2) 0.0113(19) 0.002(2)
C8 0.042(2) 0.039(3) 0.032(3) 0.011(2) 0.004(2) 0.010(2)
C9 0.038(2) 0.038(3) 0.042(3) -0.001(2) 0.004(2) 0.015(2)
C10 0.028(2) 0.038(2) 0.032(3) -0.004(2) 0.0139(19) 0.0074(19)
C11 0.024(2) 0.026(2) 0.019(2) -0.0031(19) 0.0057(17) 0.0000(17)
C12 0.025(2) 0.030(2) 0.022(2) -0.0075(19) 0.0091(17) -0.0017(17)
C13 0.028(2) 0.031(2) 0.022(2) -0.0067(19) 0.0088(18) -0.0065(18)
C14 0.030(2) 0.042(3) 0.030(3) -0.009(2) 0.009(2) -0.0117(19)
C15 0.036(2) 0.037(3) 0.030(3) -0.007(2) 0.0130(19) -0.012(2)
C16 0.042(2) 0.027(2) 0.022(2) -0.0040(19) 0.0122(19) -0.0128(19)
C17 0.040(2) 0.032(2) 0.026(2) 0.002(2) 0.0039(18) -0.006(2)
C18 0.107(5) 0.154(7) 0.074(5) 0.086(5) 0.070(4) 0.109(5)
C19 0.070(6) 0.056(7) 0.061(7) -0.020(6) 0.037(6) 0.028(5)
C19A 0.045(6) 0.099(9) 0.122(12) -0.017(8) 0.018(7) 0.029(7)
C20 0.067(3) 0.087(4) 0.042(3) 0.041(3) 0.034(2) 0.045(3)
C21 0.037(2) 0.072(3) 0.046(3) -0.003(3) 0.007(2) -0.019(2)
C22 0.050(3) 0.054(3) 0.043(3) 0.002(3) 0.009(2) -0.032(2)
C23 0.136(5) 0.063(4) 0.058(4) -0.008(3) 0.037(4) -0.065(3)

loop_
_atom_type_symbol
_atom_type_description
_atom_type_scat_dispersion_real
_atom_type_scat_dispersion_imag
_atom_type_scat_source
C C 0.0033 0.0016 'International Tables Vol C Tables 4.2.6.8 and 6.1.1.4'
H H 0.0000 0.0000 'International Tables Vol C Tables 4.2.6.8 and 6.1.1.4'
N N 0.0061 0.0033 'International Tables Vol C Tables 4.2.6.8 and 6.1.1.4'
O O 0.0106 0.0060 'International Tables Vol C Tables 4.2.6.8 and 6.1.1.4'
Cl Cl 0.1484 0.1585 'International Tables Vol C Tables 4.2.6.8 and 6.1.1.4'
Cu Cu 0.3201 1.2651 'International Tables Vol C Tables 4.2.6.8 and 6.1.1.4'

loop_
_geom_angle_atom_site_label_1
_geom_angle_atom_site_label_2
_geom_angle_atom_site_label_3
_geom_angle
_geom_angle_site_symmetry_1
_geom_angle_site_symmetry_3
_geom_angle_publ_flag
N3 Cu1 N2 81.03(11) . . ?
N3 Cu1 Cl1 118.88(8) . . ?
N2 Cu1 Cl1 109.43(8) . . ?
N3 Cu1 Cl2 127.42(9) . . ?
N2 Cu1 Cl2 129.95(8) . . ?
Cl1 Cu1 Cl2 92.16(3) . . ?
Cu1 Cl2 Cu1 85.99(5) 2_556 . ?
Cu1 Cl1 Cu1 89.68(5) . 2_556 ?
C1 N1 C4 110.5(3) . . ?
C1 N1 H1N 125.0 . . ?
C4 N1 H1N 124.5 . . ?
C5 N2 C6 119.0(3) . . ?
C5 N2 Cu1 136.2(2) . . ?
C6 N2 Cu1 103.8(2) . . ?
C12 N3 C11 119.1(3) . . ?
C12 N3 Cu1 136.0(3) . . ?
C11 N3 Cu1 104.3(2) . . ?
C16 N4 C13 110.2(3) . . ?
C16 N4 H4N 124.8 . . ?
C13 N4 H4N 125.0 . . ?
N1 C1 C2 107.8(3) . . ?
N1 C1 C17 121.3(3) . 2_556 ?
C2 C1 C17 130.9(3) . 2_556 ?
C1 C2 C3 108.1(3) . . ?
C1 C2 C18 126.1(4) . . ?
C3 C2 C18 125.7(4) . . ?
C4 C3 C2 107.1(3) . . ?
C4 C3 C20 126.6(3) . . ?
C2 C3 C20 126.3(3) . . ?
N1 C4 C5 124.4(3) . . ?
N1 C4 C3 106.5(3) . . ?
C5 C4 C3 129.1(4) . . ?
N2 C5 C4 123.4(3) . . ?
N2 C5 H5 118.6 . . ?
C4 C5 H5 118.1 . . ?
C7 C6 C11 120.2(3) . . ?
C7 C6 N2 124.3(3) . . ?
C11 C6 N2 115.5(3) . . ?
C6 C7 C8 119.6(4) . . ?
C6 C7 H7 119.8 . . ?
C8 C7 H7 120.6 . . ?
C9 C8 C7 120.7(4) . . ?
C9 C8 H8 119.9 . . ?
C7 C8 H8 119.4 . . ?
C8 C9 C10 119.9(3) . . ?
C8 C9 H9 120.0 . . ?
C10 C9 H9 120.1 . . ?
C9 C10 C11 120.4(4) . . ?
C9 C10 H10 120.1 . . ?
C11 C10 H10 119.5 . . ?
C10 C11 C6 119.1(4) . . ?
C10 C11 N3 122.4(3) . . ?
C6 C11 N3 118.4(3) . . ?
N3 C12 C13 125.8(3) . . ?
N3 C12 H12 116.8 . . ?
C13 C12 H12 117.4 . . ?
N4 C13 C14 106.7(3) . . ?
N4 C13 C12 122.9(3) . . ?
C14 C13 C12 130.4(4) . . ?
C13 C14 C15 107.4(3) . . ?
C13 C14 C21 126.4(4) . . ?
C15 C14 C21 126.2(4) . . ?
C16 C15 C14 108.1(3) . . ?
C16 C15 C22 125.1(4) . . ?
C14 C15 C22 126.5(3) . . ?
N4 C16 C15 107.6(3) . . ?
N4 C16 C17 120.9(3) . . ?
C15 C16 C17 131.5(3) . . ?
C16 C17 C1 112.4(3) . 2_556 ?
C16 C17 H17A 118.2 . . ?
C1 C17 H17A 104.5 2_556 . ?
C16 C17 H17B 116.5 . . ?
C1 C17 H17B 103.0 2_556 . ?
H17A C17 H17B 100.3 . . ?
C19A C18 C19 106.8(8) . . ?
C19A C18 C2 123.8(7) . . ?
C19 C18 C2 124.9(6) . . ?
C19A C18 H18C 109.5 . . ?
C19 C18 H18C 26.7 . . ?
C2 C18 H18C 107.9 . . ?
C19A C18 H18D 101.6 . . ?
C19 C18 H18D 81.5 . . ?
C2 C18 H18D 106.0 . . ?
H18C C18 H18D 106.7 . . ?
C19A C18 H18A 77.7 . . ?
C19 C18 H18A 105.0 . . ?
C2 C18 H18A 105.7 . . ?
H18C C18 H18A 131.7 . . ?
H18D C18 H18A 29.6 . . ?
C19A C18 H18B 30.1 . . ?
C19 C18 H18B 106.4 . . ?
C2 C18 H18B 107.0 . . ?
H18C C18 H18B 95.5 . . ?
H18D C18 H18B 131.7 . . ?
H18A C18 H18B 106.6 . . ?
C18 C19 C19A 36.1(4) . . ?
C18 C19 H18C 47.8 . . ?
C19A C19 H18C 62.2 . . ?
C18 C19 H18D 40.6 . . ?
C19A C19 H18D 56.7 . . ?
H18C C19 H18D 86.7 . . ?
C18 C19 H19A 111.4 . . ?
C19A C19 H19A 78.2 . . ?
H18C C19 H19A 129.6 . . ?
H18D C19 H19A 97.0 . . ?
C18 C19 H19B 109.2 . . ?
C19A C19 H19B 136.5 . . ?
H18C C19 H19B 120.5 . . ?
H18D C19 H19B 79.8 . . ?
H19A C19 H19B 109.5 . . ?
C18 C19 H19C 107.8 . . ?
C19A C19 H19C 107.5 . . ?
H18C C19 H19C 60.2 . . ?
H18D C19 H19C 146.1 . . ?
H19A C19 H19C 109.5 . . ?
H19B C19 H19C 109.5 . . ?
C18 C19A C19 37.1(4) . . ?
C18 C19A H18A 42.7 . . ?
C19 C19A H18A 60.0 . . ?
C18 C19A H18B 51.0 . . ?
C19 C19A H18B 62.0 . . ?
H18A C19A H18B 92.5 . . ?
C18 C19A H19D 111.6 . . ?
C19 C19A H19D 77.8 . . ?
H18A C19A H19D 97.1 . . ?
H18B C19A H19D 126.0 . . ?
C18 C19A H19E 104.2 . . ?
C19 C19A H19E 102.8 . . ?
H18A C19A H19E 144.8 . . ?
H18B C19A H19E 53.2 . . ?
H19D C19A H19E 109.5 . . ?
C18 C19A H19F 112.4 . . ?
C19 C19A H19F 141.5 . . ?
H18A C19A H19F 81.5 . . ?
H18B C19A H19F 124.5 . . ?
H19D C19A H19F 109.5 . . ?
H19E C19A H19F 109.5 . . ?
C3 C20 H20A 109.4 . . ?
C3 C20 H20B 110.1 . . ?
H20A C20 H20B 109.5 . . ?
C3 C20 H20C 109.0 . . ?
H20A C20 H20C 109.5 . . ?
H20B C20 H20C 109.5 . . ?
C14 C21 H21A 110.6 . . ?
C14 C21 H21B 108.3 . . ?
H21A C21 H21B 109.5 . . ?
C14 C21 H21C 109.5 . . ?
H21A C21 H21C 109.5 . . ?
H21B C21 H21C 109.5 . . ?
C15 C22 C23 111.1(4) . . ?
C15 C22 H22A 109.6 . . ?
C23 C22 H22A 109.2 . . ?
C15 C22 H22B 109.7 . . ?
C23 C22 H22B 109.0 . . ?
H22A C22 H22B 108.2 . . ?
C22 C23 H23A 110.8 . . ?
C22 C23 H23B 108.7 . . ?
H23A C23 H23B 109.5 . . ?
C22 C23 H23C 108.9 . . ?
H23A C23 H23C 109.5 . . ?
H23B C23 H23C 109.5 . . ?

loop_
_geom_bond_atom_site_label_1
_geom_bond_atom_site_label_2
_geom_bond_distance
_geom_bond_site_symmetry_2
_geom_bond_publ_flag
Cu1 N3 2.059(3) . ?
Cu1 N2 2.084(3) . ?
Cu1 Cl1 2.3332(10) . ?
Cu1 Cl2 2.4124(10) . ?
Cl2 Cu1 2.4124(10) 2_556 ?
Cl1 Cu1 2.3332(10) 2_556 ?
N1 C1 1.361(4) . ?
N1 C4 1.387(4) . ?
N1 H1N 0.9000 . ?
N2 C5 1.302(4) . ?
N2 C6 1.439(4) . ?
N3 C12 1.305(4) . ?
N3 C11 1.413(4) . ?
N4 C16 1.364(4) . ?
N4 C13 1.373(4) . ?
N4 H4N 0.9000 . ?
C1 C2 1.384(5) . ?
C1 C17 1.501(5) 2_556 ?
C2 C3 1.413(5) . ?
C2 C18 1.515(6) . ?
C3 C4 1.409(5) . ?
C3 C20 1.506(5) . ?
C4 C5 1.405(5) . ?
C5 H5 0.9600 . ?
C6 C7 1.388(5) . ?
C6 C11 1.399(5) . ?
C7 C8 1.391(5) . ?
C7 H7 0.9600 . ?
C8 C9 1.378(5) . ?
C8 H8 0.9601 . ?
C9 C10 1.385(5) . ?
C9 H9 0.9600 . ?
C10 C11 1.398(5) . ?
C10 H10 0.9600 . ?
C12 C13 1.403(5) . ?
C12 H12 0.9600 . ?
C13 C14 1.397(5) . ?
C14 C15 1.398(5) . ?
C14 C21 1.517(5) . ?
C15 C16 1.376(5) . ?
C15 C22 1.506(5) . ?
C16 C17 1.497(5) . ?
C17 C1 1.501(5) 2_556 ?
C17 H17A 1.0304 . ?
C17 H17B 1.1394 . ?
C18 C19A 1.220(7) . ?
C18 C19 1.250(7) . ?
C18 H18C 0.9601 . ?
C18 H18D 0.9600 . ?
C18 H18A 0.9599 . ?
C18 H18B 0.9600 . ?
C19 C19A 1.983(14) . ?
C19 H18C 0.5831 . ?
C19 H18D 1.4594 . ?
C19 H19A 0.9600 . ?
C19 H19B 0.9600 . ?
C19 H19C 0.9600 . ?
C19A H18A 1.3830 . ?
C19A H18B 0.6185 . ?
C19A H19D 0.9600 . ?
C19A H19E 0.9600 . ?
C19A H19F 0.9601 . ?
C20 H20A 0.9599 . ?
C20 H20B 0.9600 . ?
C20 H20C 0.9599 . ?
C21 H21A 0.9601 . ?
C21 H21B 0.9601 . ?
C21 H21C 0.9599 . ?
C22 C23 1.551(6) . ?
C22 H22A 0.9600 . ?
C22 H22B 0.9600 . ?
C23 H23A 0.9602 . ?
C23 H23B 0.9599 . ?
C23 H23C 0.9599 . ?

loop_
_geom_hbond_atom_site_label_D
_geom_hbond_atom_site_label_H
_geom_hbond_atom_site_label_A
_geom_hbond_distance_DH
_geom_hbond_distance_HA
_geom_hbond_distance_DA
_geom_hbond_angle_DHA
_geom_hbond_site_symmetry_A
N4 H4N Cl2 0.90 2.53 3.298(2) 144 .
N1 H1N Cl2 0.90 2.47 3.326(2) 159 .

loop_
_geom_torsion_atom_site_label_1
_geom_torsion_atom_site_label_2
_geom_torsion_atom_site_label_3
_geom_torsion_atom_site_label_4
_geom_torsion
_geom_torsion_site_symmetry_1
_geom_torsion_site_symmetry_2
_geom_torsion_site_symmetry_3
_geom_torsion_site_symmetry_4
_geom_torsion_publ_flag
N3 Cu1 Cl2 Cu1 -129.60(10) . . . 2_556 ?
N2 Cu1 Cl2 Cu1 117.77(10) . . . 2_556 ?
Cl1 Cu1 Cl2 Cu1 0.0 . . . 2_556 ?
N3 Cu1 Cl1 Cu1 135.67(10) . . . 2_556 ?
N2 Cu1 Cl1 Cu1 -134.00(8) . . . 2_556 ?
Cl2 Cu1 Cl1 Cu1 0.0 . . . 2_556 ?
N3 Cu1 N2 C5 -157.4(3) . . . . ?
Cl1 Cu1 N2 C5 85.0(3) . . . . ?
Cl2 Cu1 N2 C5 -25.4(4) . . . . ?
N3 Cu1 N2 C6 34.41(19) . . . . ?
Cl1 Cu1 N2 C6 -83.16(19) . . . . ?
Cl2 Cu1 N2 C6 166.50(16) . . . . ?
N2 Cu1 N3 C12 137.0(4) . . . . ?
Cl1 Cu1 N3 C12 -115.7(3) . . . . ?
Cl2 Cu1 N3 C12 2.8(4) . . . . ?
N2 Cu1 N3 C11 -33.6(2) . . . . ?
Cl1 Cu1 N3 C11 73.7(2) . . . . ?
Cl2 Cu1 N3 C11 -167.86(17) . . . . ?
C4 N1 C1 C2 0.8(4) . . . . ?
C4 N1 C1 C17 179.1(3) . . . 2_556 ?
N1 C1 C2 C3 0.1(5) . . . . ?
C17 C1 C2 C3 -178.0(4) 2_556 . . . ?
N1 C1 C2 C18 177.4(4) . . . . ?
C17 C1 C2 C18 -0.7(7) 2_556 . . . ?
C1 C2 C3 C4 -0.9(5) . . . . ?
C18 C2 C3 C4 -178.2(4) . . . . ?
C1 C2 C3 C20 177.4(4) . . . . ?
C18 C2 C3 C20 0.1(7) . . . . ?
C1 N1 C4 C5 178.1(3) . . . . ?
C1 N1 C4 C3 -1.3(4) . . . . ?
C2 C3 C4 N1 1.4(4) . . . . ?
C20 C3 C4 N1 -177.0(4) . . . . ?
C2 C3 C4 C5 -178.0(4) . . . . ?
C20 C3 C4 C5 3.6(7) . . . . ?
C6 N2 C5 C4 -177.4(3) . . . . ?
Cu1 N2 C5 C4 15.8(5) . . . . ?
N1 C4 C5 N2 5.7(6) . . . . ?
C3 C4 C5 N2 -175.0(4) . . . . ?
C5 N2 C6 C7 -20.5(5) . . . . ?
Cu1 N2 C6 C7 150.2(3) . . . . ?
C5 N2 C6 C11 160.0(3) . . . . ?
Cu1 N2 C6 C11 -29.3(3) . . . . ?
C11 C6 C7 C8 -0.4(5) . . . . ?
N2 C6 C7 C8 -179.8(3) . . . . ?
C6 C7 C8 C9 1.5(6) . . . . ?
C7 C8 C9 C10 -1.6(6) . . . . ?
C8 C9 C10 C11 0.6(6) . . . . ?
C9 C10 C11 C6 0.5(5) . . . . ?
C9 C10 C11 N3 177.8(3) . . . . ?
C7 C6 C11 C10 -0.6(5) . . . . ?
N2 C6 C11 C10 178.9(3) . . . . ?
C7 C6 C11 N3 -178.0(3) . . . . ?
N2 C6 C11 N3 1.5(5) . . . . ?
C12 N3 C11 C10 37.7(5) . . . . ?
Cu1 N3 C11 C10 -149.7(3) . . . . ?
C12 N3 C11 C6 -144.9(3) . . . . ?
Cu1 N3 C11 C6 27.6(4) . . . . ?
C11 N3 C12 C13 -176.7(3) . . . . ?
Cu1 N3 C12 C13 13.7(6) . . . . ?
C16 N4 C13 C14 0.4(4) . . . . ?
C16 N4 C13 C12 -177.5(3) . . . . ?
N3 C12 C13 N4 4.6(6) . . . . ?
N3 C12 C13 C14 -172.7(4) . . . . ?
N4 C13 C14 C15 -0.1(4) . . . . ?
C12 C13 C14 C15 177.5(4) . . . . ?
N4 C13 C14 C21 -179.5(4) . . . . ?
C12 C13 C14 C21 -1.8(7) . . . . ?
C13 C14 C15 C16 -0.2(4) . . . . ?
C21 C14 C15 C16 179.2(4) . . . . ?
C13 C14 C15 C22 -174.7(4) . . . . ?
C21 C14 C15 C22 4.7(7) . . . . ?
C13 N4 C16 C15 -0.5(4) . . . . ?
C13 N4 C16 C17 -179.6(3) . . . . ?
C14 C15 C16 N4 0.4(4) . . . . ?
C22 C15 C16 N4 175.0(4) . . . . ?
C14 C15 C16 C17 179.4(4) . . . . ?
C22 C15 C16 C17 -6.0(7) . . . . ?
N4 C16 C17 C1 60.0(5) . . . 2_556 ?
C15 C16 C17 C1 -118.9(5) . . . 2_556 ?
C1 C2 C18 C19A -95.8(10) . . . . ?
C3 C2 C18 C19A 81.0(10) . . . . ?
C1 C2 C18 C19 111.3(8) . . . . ?
C3 C2 C18 C19 -71.9(9) . . . . ?
C2 C18 C19 C19A 156.6(12) . . . . ?
C2 C18 C19A C19 -157.0(11) . . . . ?
C16 C15 C22 C23 -84.5(5) . . . . ?
C14 C15 C22 C23 89.1(5) . . . . ?
